data_7032136
loop_
_publ_author_name
'Smirnov, Andrey S.'
'Butukhanova, Ekaterina S.'
'Bokach, Nadezhda A.'
'Starova, Galina L.'
'Gurzhiy, Vladislav V.'
'Kuznetsov, Maxim L.'
'Kukushkin, Vadim Yu'

_publ_section_title
;
 Novel (cyanamide)Zn(II) complexes and zinc(ii)-mediated hydration of the
 cyanamide ligands.
;
_journal_issue 42
_journal_name_full 'Dalton transactions (Cambridge, England : 2003)'
_journal_page_first 15798
_journal_page_last 15811
_journal_paper_doi 10.1039/c4dt01812e
_journal_volume 43
_journal_year 2014
_chemical_formula_moiety 'C8 H12 F6 N4 O6 S2 Zn'
_chemical_formula_sum 'C8 H12 F6 N4 O6 S2 Zn'
_chemical_formula_weight 503.71
_chemical_name_systematic
;
 ?
;
_space_group_crystal_system triclinic
_space_group_IT_number 2
_space_group_name_Hall '-P 1'
_space_group_name_H-M_alt 'P -1'
_symmetry_space_group_name_Hall '-P 1'
_symmetry_space_group_name_H-M 'P -1'
_atom_sites_solution_hydrogens geom
_atom_sites_solution_primary iterative
_audit_creation_date 2014-01-28
_audit_creation_method
;
Olex2 1.2
(compiled 2013.12.10 svn.r2850 for OlexSys, GUI svn.r4736)
;
_cell_angle_alpha 98.656(7)
_cell_angle_beta 113.153(7)
_cell_angle_gamma 92.342(6)
_cell_formula_units_Z 2
_cell_length_a 9.3213(6)
_cell_length_b 9.5366(7)
_cell_length_c 11.0391(10)
_cell_measurement_reflns_used 2874
_cell_measurement_temperature 99.99(16)
_cell_measurement_theta_max 27.9440
_cell_measurement_theta_min 3.3200
_cell_volume 886.57(13)
_computing_cell_refinement
;
CrysAlisPro, Agilent Technologies,
Version 1.171.36.32 (release 02-08-2013 CrysAlis171 .NET)
(compiled Aug  2 2013,16:46:58)
;
_computing_data_collection
;
CrysAlisPro, Agilent Technologies,
Version 1.171.36.32 (release 02-08-2013 CrysAlis171 .NET)
(compiled Aug  2 2013,16:46:58)
;
_computing_data_reduction
;
CrysAlisPro, Agilent Technologies,
Version 1.171.36.32 (release 02-08-2013 CrysAlis171 .NET)
(compiled Aug  2 2013,16:46:58)
;
_computing_molecular_graphics 'Olex2 (Dolomanov et al., 2009)'
_computing_publication_material 'Olex2 (Dolomanov et al., 2009)'
_computing_structure_refinement 'ShelXL (Sheldrick, 2008)'
_computing_structure_solution
;
Superflip (Palatinus & Chapuis, 2007;Palatinus & van der Lee, 2008;
Palatinus et al., 2012)
;
_diffrn_ambient_temperature 99.99(16)
_diffrn_detector_area_resol_mean 16.2096
_diffrn_measured_fraction_theta_full 0.999
_diffrn_measured_fraction_theta_max 0.999
_diffrn_measurement_device_type 'Xcalibur, Eos'
_diffrn_measurement_method '\w scans'
_diffrn_orient_matrix_UB_11 -0.0134996000
_diffrn_orient_matrix_UB_12 0.0675238000
_diffrn_orient_matrix_UB_13 -0.0193652000
_diffrn_orient_matrix_UB_21 -0.0241555000
_diffrn_orient_matrix_UB_22 -0.0325811000
_diffrn_orient_matrix_UB_23 -0.0680898000
_diffrn_orient_matrix_UB_31 -0.0785337000
_diffrn_orient_matrix_UB_32 -0.0104191000
_diffrn_orient_matrix_UB_33 -0.0061870000
_diffrn_radiation_monochromator graphite
_diffrn_radiation_type MoK\a
_diffrn_radiation_wavelength 0.71073
_diffrn_reflns_av_R_equivalents 0.0348
_diffrn_reflns_av_unetI/netI 0.0558
_diffrn_reflns_Laue_measured_fraction_full 0.999
_diffrn_reflns_Laue_measured_fraction_max 0.963
_diffrn_reflns_limit_h_max 12
_diffrn_reflns_limit_h_min -11
_diffrn_reflns_limit_k_max 12
_diffrn_reflns_limit_k_min -12
_diffrn_reflns_limit_l_max 14
_diffrn_reflns_limit_l_min -14
_diffrn_reflns_number 8380
_diffrn_reflns_point_group_measured_fraction_full 0.999
_diffrn_reflns_point_group_measured_fraction_max 0.963
_diffrn_reflns_theta_full 25.214
_diffrn_reflns_theta_max 27.499
_diffrn_reflns_theta_min 2.695
_diffrn_source 'Enhance (Mo) X-ray Source'
_exptl_absorpt_coefficient_mu 1.716
_exptl_absorpt_correction_T_max 1.00000
_exptl_absorpt_correction_T_min 0.86052
_exptl_absorpt_correction_type multi-scan
_exptl_absorpt_process_details
;
CrysAlisPro, Agilent Technologies,
Version 1.171.36.32 (release 02-08-2013 CrysAlis171 .NET)
(compiled Aug  2 2013,16:46:58)
Empirical absorption correction using spherical harmonics,
 implemented in SCALE3 ABSPACK scaling algorithm.
;
_exptl_crystal_colour 'translucent colorless'
_exptl_crystal_density_diffrn 1.887
_exptl_crystal_description prism
_exptl_crystal_F_000 504
_exptl_crystal_size_max 0.31
_exptl_crystal_size_mid 0.26
_exptl_crystal_size_min 0.18
_refine_diff_density_max 0.719
_refine_diff_density_min -0.625
_refine_diff_density_rms 0.101
_refine_ls_extinction_method none
_refine_ls_goodness_of_fit_ref 1.072
_refine_ls_hydrogen_treatment constr
_refine_ls_matrix_type full
_refine_ls_number_parameters 251
_refine_ls_number_reflns 3941
_refine_ls_number_restraints 0
_refine_ls_restrained_S_all 1.072
_refine_ls_R_factor_all 0.0547
_refine_ls_R_factor_gt 0.0381
_refine_ls_shift/su_max 0.000
_refine_ls_shift/su_mean 0.000
_refine_ls_structure_factor_coef Fsqd
_refine_ls_weighting_details 'w=1/[\s^2^(Fo^2^)+(0.0370P)^2^+0.1280P] where P=(Fo^2^+2Fc^2^)/3'
_refine_ls_weighting_scheme calc
_refine_ls_wR_factor_gt 0.0825
_refine_ls_wR_factor_ref 0.0907
_reflns_Friedel_coverage 0.000
_reflns_number_gt 3152
_reflns_number_total 3941
_reflns_threshold_expression 'I > 2\s(I)'
_cod_data_source_file c4dt01812e2.cif
_cod_data_source_block sas_but_107
_cod_depositor_comments 'Adding full bibliography for 7032128--7032141.cif.'
_cod_original_cell_volume 886.56(13)
_cod_database_code 7032136
_shelxl_version_number 2013-4
_shelx_space_group_comment
;
The symmetry employed for this shelxl refinement is uniquely defined
by the following loop, which should always be used as a source of
symmetry information in preference to the above space-group names.
They are only intended as comments.
;
_reflns_odcompleteness_completeness 99.89
_reflns_odcompleteness_iscentric 1
_reflns_odcompleteness_theta 26.32
_olex2_refinement_description
;
1. Fixed Uiso
 At 1.5 times of:
  All C(H,H,H) groups
2.a Idealised Me refined as rotating group:
 C2(H2A,H2B,H2C), C2A(H2AA,H2AB,H2AC), C3(H3A,H3B,H3C), C3A(H3AA,H3AB,H3AC)
;

loop_
_space_group_symop_operation_xyz
'x, y, z'
'-x, -y, -z'

loop_
_atom_site_label
_atom_site_type_symbol
_atom_site_fract_x
_atom_site_fract_y
_atom_site_fract_z
_atom_site_U_iso_or_equiv
_atom_site_adp_type
_atom_site_occupancy
_atom_site_site_symmetry_order
_atom_site_calc_flag
_atom_site_refinement_flags_posn
_atom_site_refinement_flags_adp
_atom_site_refinement_flags_occupancy
Zn1 Zn 0.5000 0.5000 0.5000 0.01224(12) Uani 1 2 d S T P
Zn1A Zn 0.5000 0.0000 0.5000 0.01356(13) Uani 1 2 d S T P
S1 S 0.45087(8) 0.71119(8) 0.26836(7) 0.01404(17) Uani 1 1 d . . .
S1A S 0.23186(8) 0.21402(8) 0.34868(7) 0.01355(16) Uani 1 1 d . . .
F1 F 0.1714(2) 0.5661(2) 0.16792(19) 0.0302(5) Uani 1 1 d . . .
F1A F 0.26656(19) 0.0662(2) 0.14329(18) 0.0257(4) Uani 1 1 d . . .
F2 F 0.2035(2) 0.7147(2) 0.04990(19) 0.0324(5) Uani 1 1 d . . .
F2A F 0.0431(2) 0.0204(2) 0.15022(19) 0.0293(5) Uani 1 1 d . . .
F3 F 0.3079(2) 0.5183(2) 0.05256(19) 0.0315(5) Uani 1 1 d . . .
F3A F 0.0954(2) 0.2154(2) 0.09300(19) 0.0338(5) Uani 1 1 d . . .
O1 O 0.5132(2) 0.5962(2) 0.3397(2) 0.0158(4) Uani 1 1 d . . .
O1A O 0.3553(2) 0.3176(2) 0.3556(2) 0.0148(4) Uani 1 1 d . . .
O2 O 0.3898(2) 0.8158(2) 0.3397(2) 0.0157(4) Uani 1 1 d . . .
O2A O 0.2894(2) 0.1003(2) 0.4228(2) 0.0161(4) Uani 1 1 d . . .
O3 O 0.5455(2) 0.7656(2) 0.2071(2) 0.0211(5) Uani 1 1 d . . .
O3A O 0.0992(2) 0.2706(2) 0.3644(2) 0.0203(5) Uani 1 1 d . . .
N1 N 0.3017(3) 0.5868(3) 0.4896(3) 0.0152(5) Uani 1 1 d . . .
N1A N 0.5926(3) 0.0831(3) 0.3867(3) 0.0155(5) Uani 1 1 d . . .
N2 N 0.0394(3) 0.6657(3) 0.3937(3) 0.0190(6) Uani 1 1 d . . .
N2A N 0.6088(3) 0.1518(3) 0.1872(3) 0.0208(6) Uani 1 1 d . . .
C1 C 0.1799(3) 0.6245(3) 0.4432(3) 0.0139(6) Uani 1 1 d . . .
C1A C 0.6005(3) 0.1149(3) 0.2939(3) 0.0154(6) Uani 1 1 d . . .
C2 C 0.0180(4) 0.8149(4) 0.3836(4) 0.0329(9) Uani 1 1 d . . .
H2A H 0.1172 0.8724 0.4310 0.049 Uiso 1 1 calc GR . .
H2B H -0.0540 0.8460 0.4221 0.049 Uiso 1 1 calc GR . .
H2C H -0.0232 0.8245 0.2911 0.049 Uiso 1 1 calc GR . .
C2A C 0.7016(4) 0.0764(4) 0.1254(4) 0.0380(10) Uani 1 1 d . . .
H2AA H 0.8016 0.1311 0.1532 0.057 Uiso 1 1 calc GR . .
H2AB H 0.6476 0.0631 0.0297 0.057 Uiso 1 1 calc GR . .
H2AC H 0.7172 -0.0149 0.1524 0.057 Uiso 1 1 calc GR . .
C3 C -0.0981(3) 0.5600(3) 0.3258(3) 0.0233(7) Uani 1 1 d . . .
H3A H -0.1382 0.5581 0.2310 0.035 Uiso 1 1 calc GR . .
H3B H -0.1776 0.5850 0.3576 0.035 Uiso 1 1 calc GR . .
H3C H -0.0691 0.4676 0.3441 0.035 Uiso 1 1 calc GR . .
C3A C 0.5524(4) 0.2854(3) 0.1458(3) 0.0240(7) Uani 1 1 d . . .
H3AA H 0.4950 0.3240 0.1963 0.036 Uiso 1 1 calc GR . .
H3AB H 0.4850 0.2671 0.0521 0.036 Uiso 1 1 calc GR . .
H3AC H 0.6403 0.3526 0.1620 0.036 Uiso 1 1 calc GR . .
C4 C 0.2726(4) 0.6227(3) 0.1280(3) 0.0210(7) Uani 1 1 d . . .
C14 C 0.1551(3) 0.1238(3) 0.1744(3) 0.0178(6) Uani 1 1 d . . .

loop_
_atom_site_aniso_label
_atom_site_aniso_U_11
_atom_site_aniso_U_22
_atom_site_aniso_U_33
_atom_site_aniso_U_23
_atom_site_aniso_U_13
_atom_site_aniso_U_12
Zn1 0.0131(2) 0.0097(2) 0.0150(3) 0.00308(19) 0.0063(2) 0.00376(18)
Zn1A 0.0162(2) 0.0100(2) 0.0161(3) 0.0033(2) 0.0078(2) 0.00296(19)
S1 0.0175(4) 0.0113(4) 0.0138(4) 0.0034(3) 0.0063(3) 0.0028(3)
S1A 0.0146(4) 0.0102(4) 0.0159(4) 0.0013(3) 0.0064(3) 0.0035(3)
F1 0.0255(10) 0.0359(12) 0.0240(11) 0.0020(9) 0.0070(9) -0.0072(9)
F1A 0.0195(9) 0.0309(11) 0.0241(11) -0.0053(9) 0.0095(8) 0.0058(8)
F2 0.0341(11) 0.0316(12) 0.0235(11) 0.0124(9) 0.0002(9) 0.0090(9)
F2A 0.0225(9) 0.0279(11) 0.0310(12) -0.0093(9) 0.0102(9) -0.0085(8)
F3 0.0370(11) 0.0265(11) 0.0220(11) -0.0072(9) 0.0063(9) 0.0056(9)
F3A 0.0423(12) 0.0294(12) 0.0189(11) 0.0057(9) -0.0002(9) 0.0129(10)
O1 0.0204(11) 0.0130(11) 0.0169(12) 0.0052(9) 0.0092(9) 0.0059(9)
O1A 0.0158(10) 0.0113(10) 0.0172(11) 0.0021(9) 0.0066(9) 0.0015(8)
O2 0.0191(10) 0.0120(11) 0.0154(11) 0.0008(9) 0.0069(9) 0.0035(8)
O2A 0.0174(10) 0.0111(10) 0.0213(12) 0.0060(9) 0.0078(9) 0.0041(8)
O3 0.0271(12) 0.0186(12) 0.0232(13) 0.0057(10) 0.0154(10) 0.0043(9)
O3A 0.0178(11) 0.0167(12) 0.0284(13) 0.0022(10) 0.0119(10) 0.0053(9)
N1 0.0142(12) 0.0088(12) 0.0236(15) 0.0027(11) 0.0084(11) 0.0023(10)
N1A 0.0180(13) 0.0111(13) 0.0197(15) 0.0039(11) 0.0092(11) 0.0040(10)
N2 0.0127(12) 0.0146(13) 0.0286(16) 0.0045(12) 0.0065(11) 0.0047(10)
N2A 0.0300(14) 0.0202(14) 0.0230(15) 0.0080(12) 0.0197(13) 0.0108(12)
C1 0.0178(15) 0.0099(14) 0.0164(16) 0.0024(12) 0.0095(13) 0.0003(12)
C1A 0.0161(15) 0.0094(15) 0.0199(17) 0.0011(13) 0.0068(13) 0.0054(12)
C2 0.0229(17) 0.0186(18) 0.057(3) 0.0175(18) 0.0112(17) 0.0078(14)
C2A 0.050(2) 0.041(2) 0.047(3) 0.017(2) 0.039(2) 0.0218(19)
C3 0.0160(15) 0.0217(18) 0.030(2) 0.0055(15) 0.0064(14) 0.0039(13)
C3A 0.0332(18) 0.0224(18) 0.0214(18) 0.0066(14) 0.0150(15) 0.0050(14)
C4 0.0251(17) 0.0204(17) 0.0159(17) 0.0053(14) 0.0056(14) 0.0067(14)
C14 0.0152(15) 0.0177(16) 0.0177(17) 0.0012(13) 0.0042(13) 0.0053(12)

loop_
_atom_type_symbol
_atom_type_description
_atom_type_scat_dispersion_real
_atom_type_scat_dispersion_imag
_atom_type_scat_source
C C 0.0033 0.0016 'International Tables Vol C Tables 4.2.6.8 and 6.1.1.4'
H H 0.0000 0.0000 'International Tables Vol C Tables 4.2.6.8 and 6.1.1.4'
N N 0.0061 0.0033 'International Tables Vol C Tables 4.2.6.8 and 6.1.1.4'
O O 0.0106 0.0060 'International Tables Vol C Tables 4.2.6.8 and 6.1.1.4'
F F 0.0171 0.0103 'International Tables Vol C Tables 4.2.6.8 and 6.1.1.4'
S S 0.1246 0.1234 'International Tables Vol C Tables 4.2.6.8 and 6.1.1.4'
Zn Zn 0.2839 1.4301 'International Tables Vol C Tables 4.2.6.8 and 6.1.1.4'

loop_
_geom_angle_atom_site_label_1
_geom_angle_atom_site_label_2
_geom_angle_atom_site_label_3
_geom_angle
_geom_angle_site_symmetry_1
_geom_angle_site_symmetry_3
O1 Zn1 O1 180.0 2_666 .
O1 Zn1 O1A 90.15(7) . 2_666
O1 Zn1 O1A 89.85(7) 2_666 2_666
O1 Zn1 O1A 90.15(7) 2_666 .
O1 Zn1 O1A 89.85(7) . .
O1A Zn1 O1A 180.00(11) . 2_666
N1 Zn1 O1 93.23(8) 2_666 2_666
N1 Zn1 O1 86.77(8) . 2_666
N1 Zn1 O1 93.23(8) . .
N1 Zn1 O1 86.77(8) 2_666 .
N1 Zn1 O1A 91.32(9) . 2_666
N1 Zn1 O1A 91.32(9) 2_666 .
N1 Zn1 O1A 88.68(9) . .
N1 Zn1 O1A 88.68(9) 2_666 2_666
N1 Zn1 N1 180.0 2_666 .
O2 Zn1A O2 180.0 2_666 1_545
O2A Zn1A O2 90.77(8) . 2_666
O2A Zn1A O2 89.22(8) 2_656 2_666
O2A Zn1A O2 89.23(8) . 1_545
O2A Zn1A O2 90.78(8) 2_656 1_545
O2A Zn1A O2A 180.0 2_656 .
N1A Zn1A O2 90.06(9) 2_656 1_545
N1A Zn1A O2 89.94(9) . 1_545
N1A Zn1A O2 89.94(9) 2_656 2_666
N1A Zn1A O2 90.06(9) . 2_666
N1A Zn1A O2A 86.87(8) . 2_656
N1A Zn1A O2A 93.13(8) 2_656 2_656
N1A Zn1A O2A 86.87(8) 2_656 .
N1A Zn1A O2A 93.13(8) . .
N1A Zn1A N1A 180.0 2_656 .
O1 S1 C4 103.12(14) . .
O2 S1 O1 113.67(12) . .
O2 S1 C4 102.36(13) . .
O3 S1 O1 114.26(12) . .
O3 S1 O2 116.54(12) . .
O3 S1 C4 104.60(14) . .
O1A S1A C14 102.25(13) . .
O2A S1A O1A 113.96(12) . .
O2A S1A C14 103.36(13) . .
O3A S1A O1A 116.37(13) . .
O3A S1A O2A 114.19(12) . .
O3A S1A C14 104.41(13) . .
S1 O1 Zn1 139.45(12) . .
S1A O1A Zn1 135.34(12) . .
S1 O2 Zn1A 133.16(12) . 1_565
S1A O2A Zn1A 138.99(12) . .
C1 N1 Zn1 159.1(2) . .
C1A N1A Zn1A 159.1(2) . .
C1 N2 C2 121.0(3) . .
C1 N2 C3 120.2(3) . .
C2 N2 C3 118.0(2) . .
C1A N2A C2A 119.7(3) . .
C1A N2A C3A 120.4(3) . .
C2A N2A C3A 118.8(3) . .
N1 C1 N2 177.8(3) . .
N1A C1A N2A 179.6(3) . .
N2 C2 H2A 109.5 . .
N2 C2 H2B 109.5 . .
N2 C2 H2C 109.5 . .
H2A C2 H2B 109.5 . .
H2A C2 H2C 109.5 . .
H2B C2 H2C 109.5 . .
N2A C2A H2AA 109.5 . .
N2A C2A H2AB 109.5 . .
N2A C2A H2AC 109.5 . .
H2AA C2A H2AB 109.5 . .
H2AA C2A H2AC 109.5 . .
H2AB C2A H2AC 109.5 . .
N2 C3 H3A 109.5 . .
N2 C3 H3B 109.5 . .
N2 C3 H3C 109.5 . .
H3A C3 H3B 109.5 . .
H3A C3 H3C 109.5 . .
H3B C3 H3C 109.5 . .
N2A C3A H3AA 109.5 . .
N2A C3A H3AB 109.5 . .
N2A C3A H3AC 109.5 . .
H3AA C3A H3AB 109.5 . .
H3AA C3A H3AC 109.5 . .
H3AB C3A H3AC 109.5 . .
F1 C4 S1 112.3(2) . .
F1 C4 F2 108.8(3) . .
F1 C4 F3 107.8(3) . .
F2 C4 S1 110.3(2) . .
F2 C4 F3 107.2(3) . .
F3 C4 S1 110.3(2) . .
F1A C14 S1A 111.7(2) . .
F2A C14 S1A 110.8(2) . .
F2A C14 F1A 107.8(3) . .
F2A C14 F3A 108.3(2) . .
F3A C14 S1A 110.4(2) . .
F3A C14 F1A 107.7(2) . .

loop_
_geom_bond_atom_site_label_1
_geom_bond_atom_site_label_2
_geom_bond_distance
_geom_bond_site_symmetry_2
Zn1 O1 2.1542(19) .
Zn1 O1 2.1542(19) 2_666
Zn1 O1A 2.161(2) 2_666
Zn1 O1A 2.161(2) .
Zn1 N1 2.026(2) .
Zn1 N1 2.026(2) 2_666
Zn1A O2 2.181(2) 2_666
Zn1A O2 2.181(2) 1_545
Zn1A O2A 2.1395(19) .
Zn1A O2A 2.1395(19) 2_656
Zn1A N1A 2.007(2) 2_656
Zn1A N1A 2.007(2) .
S1 O1 1.453(2) .
S1 O2 1.450(2) .
S1 O3 1.429(2) .
S1 C4 1.828(3) .
S1A O1A 1.4557(19) .
S1A O2A 1.450(2) .
S1A O3A 1.430(2) .
S1A C14 1.823(3) .
F1 C4 1.317(3) .
F1A C14 1.330(3) .
F2 C4 1.328(3) .
F2A C14 1.324(3) .
F3 C4 1.336(4) .
F3A C14 1.328(3) .
O2 Zn1A 2.181(2) 1_565
N1 C1 1.146(4) .
N1A C1A 1.140(4) .
N2 C1 1.308(4) .
N2 C2 1.460(4) .
N2 C3 1.460(4) .
N2A C1A 1.308(4) .
N2A C2A 1.449(4) .
N2A C3A 1.466(4) .
C2 H2A 0.9600 .
C2 H2B 0.9600 .
C2 H2C 0.9600 .
C2A H2AA 0.9600 .
C2A H2AB 0.9600 .
C2A H2AC 0.9600 .
C3 H3A 0.9600 .
C3 H3B 0.9600 .
C3 H3C 0.9600 .
C3A H3AA 0.9600 .
C3A H3AB 0.9600 .
C3A H3AC 0.9600 .

loop_
_geom_torsion_atom_site_label_1
_geom_torsion_atom_site_label_2
_geom_torsion_atom_site_label_3
_geom_torsion_atom_site_label_4
_geom_torsion
_geom_torsion_site_symmetry_4
O1 S1 O2 Zn1A 81.84(18) 1_565
O1 S1 C4 F1 60.3(2) .
O1 S1 C4 F2 -178.2(2) .
O1 S1 C4 F3 -60.0(2) .
O1A S1A O2A Zn1A -21.5(2) .
O1A S1A C14 F1A 57.6(2) .
O1A S1A C14 F2A 177.78(19) .
O1A S1A C14 F3A -62.2(2) .
O2 S1 O1 Zn1 18.6(2) .
O2 S1 C4 F1 -58.0(2) .
O2 S1 C4 F2 63.6(2) .
O2 S1 C4 F3 -178.19(19) .
O2A S1A O1A Zn1 -80.16(19) .
O2A S1A C14 F1A -61.0(2) .
O2A S1A C14 F2A 59.2(2) .
O2A S1A C14 F3A 179.17(19) .
O3 S1 O1 Zn1 155.74(17) .
O3 S1 O2 Zn1A -54.2(2) 1_565
O3 S1 C4 F1 -180.0(2) .
O3 S1 C4 F2 -58.4(2) .
O3 S1 C4 F3 59.8(2) .
O3A S1A O1A Zn1 56.0(2) .
O3A S1A O2A Zn1A -158.57(18) .
O3A S1A C14 F1A 179.2(2) .
O3A S1A C14 F2A -60.5(2) .
O3A S1A C14 F3A 59.4(2) .
C4 S1 O1 Zn1 -91.4(2) .
C4 S1 O2 Zn1A -167.69(16) 1_565
C14 S1A O1A Zn1 169.04(16) .
C14 S1A O2A Zn1A 88.7(2) .
